data_9004365
loop_
_publ_author_name
'MacDonald, D. J.'
'Hawthorne, F. C.'

_publ_section_title
;
 The crystal chemistry of Si=Al substitution in tourmaline
 Sample: T75
;
_journal_name_full 'The Canadian Mineralogist'
_journal_page_first 849
_journal_page_last 858
_journal_volume 33
_journal_year 1995
_chemical_compound_source 'East Africa'
_chemical_formula_sum
;Al6.132 B3 Ca0.768 Cr0.006 F0.737 H3.263 Li0.111 Mg3.108 Na0.205 O30.263
 Si5.55 Ti0.033 V0.06
;
_chemical_name_mineral Uvite
_space_group_IT_number 160
_symmetry_space_group_name_Hall 'R 3 -2"'
_symmetry_space_group_name_H-M 'R 3 m :H'
_cell_angle_alpha 90
_cell_angle_beta 90
_cell_angle_gamma 120
_cell_formula_units_Z 3
_cell_length_a 15.940
_cell_length_b 15.940
_cell_length_c 7.163
_cell_volume 1576.167
_database_code_amcsd 0005439
_exptl_crystal_density_diffrn 3.072
_cod_original_sg_symbol_H-M 'R 3 m'
_cod_original_formula_sum
;Ca.768 Na.205 Mg3.108 Ti.033 V.06 Li.111 Cr.006 Al6.132 Si5.55 B3 F.737
 O30.263 H3.263
;
_cod_database_code 9004365

loop_
_space_group_symop_operation_xyz
x,y,z
2/3+x,1/3+y,1/3+z
1/3+x,2/3+y,2/3+z
x,x-y,z
2/3+x,1/3+x-y,1/3+z
1/3+x,2/3+x-y,2/3+z
-y,-x,z
2/3-y,1/3-x,1/3+z
1/3-y,2/3-x,2/3+z
-x+y,y,z
2/3-x+y,1/3+y,1/3+z
1/3-x+y,2/3+y,2/3+z
-y,x-y,z
2/3-y,1/3+x-y,1/3+z
1/3-y,2/3+x-y,2/3+z
-x+y,-x,z
2/3-x+y,1/3-x,1/3+z
1/3-x+y,2/3-x,2/3+z

loop_
_atom_site_label
_atom_site_fract_x
_atom_site_fract_y
_atom_site_fract_z
_atom_site_occupancy
_atom_site_U_iso_or_equiv
_atom_site_type_symbol
_atom_site_attached_hydrogens
CaX 0.00000 0.00000 0.84080 0.76800 0.01360 Ca 0
NaX 0.00000 0.00000 0.84080 0.20500 0.01360 Na 0
MgY 0.06305 0.93695 0.43560 0.93000 0.00680 Mg 0
TiY 0.06305 0.93695 0.43560 0.01100 0.00680 Ti 0
VY 0.06305 0.93695 0.43560 0.02000 0.00680 V 0
LiY 0.06305 0.93695 0.43560 0.03700 0.00680 Li 0
CrY 0.06305 0.93695 0.43560 0.00200 0.00680 Cr 0
AlZ 0.26155 0.29793 0.45250 0.94700 0.00580 Al 0
MgZ 0.26155 0.29793 0.45250 0.05300 0.00580 Mg 0
Si 0.19044 0.19229 0.06520 0.92500 0.00570 Si 0
Al 0.19044 0.19229 0.06520 0.07500 0.00570 Al 0
B 0.89020 0.10980 0.61450 1.00000 0.00640 B 0
F1 0.00000 0.00000 0.29070 0.73700 0.00860 F 0
O-H1 0.00000 0.00000 0.29070 0.26300 0.00860 O 1
O2 0.93950 0.06050 0.59070 1.00000 0.00990 O 0
O-H3 0.13390 0.86610 0.55520 1.00000 0.00930 O 1
O4 0.90783 0.09217 -0.00750 1.00000 0.01190 O 0
O5 0.09092 0.90908 -0.02910 1.00000 0.01180 O 0
O6 0.18690 0.19630 0.28900 1.00000 0.00860 O 0
O7 0.28530 0.28590 -0.01580 1.00000 0.00860 O 0
O8 0.27010 0.20920 0.62370 1.00000 0.00900 O 0

loop_
_cod_changelog_entry_id
_cod_changelog_entry_author
_cod_changelog_entry_date
_cod_changelog_entry_text
1
;cod-tools version 3.8.0
Id: cif_guess_AMCSD_atom_types 9581 2023-05-17 12:35:41Z saulius
;
2023-05-18T11:38:06+03:00
;Derived atom types and hydrogen counts
from atom names that follow the AMCSD naming convention
(Wat == water, O-H == hydroxyl).
;

loop_
_cod_related_entry_id
_cod_related_entry_database
_cod_related_entry_code
1 AMCSD 0005439
